data_2222960
loop_
_publ_author_name
'Mehmood, Tahir'
'Zaidi, Javid H.'
'Jones, Peter G.'

_publ_section_title
;
 <i>tert</i>-Butyl
 <i>N</i>-[1-diazoacetyl-3-(methylsulfanyl)propyl]carbamate
;
_journal_coeditor_code AT2855
_journal_issue 9
_journal_name_full 'Acta Crystallographica Section E'
_journal_page_first o2120
_journal_page_last o2121
_journal_paper_doi 10.1107/S1600536809030815
_journal_volume 65
_journal_year 2009
_chemical_formula_iupac 'C11 H19 N3 O3 S'
_chemical_formula_moiety 'C11 H19 N3 O3 S'
_chemical_formula_sum 'C11 H19 N3 O3 S'
_chemical_formula_weight 273.35
_chemical_name_common Butoxymethionyldiazomethane
_chemical_name_systematic
;
<i>tert</i>-Butyl <i>N</i>-[1-diazoacetyl-3-(methylsulfanyl)propyl]carbamate
;
_space_group_IT_number 144
_symmetry_cell_setting trigonal
_symmetry_space_group_name_Hall 'P 31'
_symmetry_space_group_name_H-M 'P 31'
_atom_sites_solution_hydrogens geom
_atom_sites_solution_primary direct
_atom_sites_solution_secondary difmap
_audit_creation_method SHELXL-97
_cell_angle_alpha 90.00
_cell_angle_beta 90.00
_cell_angle_gamma 120.00
_cell_formula_units_Z 3
_cell_length_a 9.7915(3)
_cell_length_b 9.7915(3)
_cell_length_c 13.8581(5)
_cell_measurement_reflns_used 14422
_cell_measurement_temperature 100(2)
_cell_measurement_theta_max 75.6851
_cell_measurement_theta_min 3.1893
_cell_volume 1150.62(6)
_computing_cell_refinement
;
CrysAlis Pro (Oxford Diffraction, 2009)
;
_computing_data_collection
;
CrysAlis Pro (Oxford Diffraction, 2009)
;
_computing_data_reduction
;
CrysAlis Pro (Oxford Diffraction, 2009)
;
_computing_molecular_graphics 'XP (Siemens, 1994)'
_computing_publication_material 'SHELXL97 (Sheldrick, 2008)'
_computing_structure_refinement 'SHELXL97 (Sheldrick, 2008)'
_computing_structure_solution 'SHELXS97 (Sheldrick, 2008)'
_diffrn_ambient_temperature 100(2)
_diffrn_detector_area_resol_mean 10.3543
_diffrn_measured_fraction_theta_full 1.000
_diffrn_measured_fraction_theta_max 0.996
_diffrn_measurement_device_type 'Oxford Diffraction Xcalibur Nova A'
_diffrn_measurement_method \w
_diffrn_radiation_monochromator mirror
_diffrn_radiation_source 'Nova (Cu) X-ray Source'
_diffrn_radiation_type CuK\a
_diffrn_radiation_wavelength 1.54184
_diffrn_reflns_av_R_equivalents 0.0319
_diffrn_reflns_av_sigmaI/netI 0.0146
_diffrn_reflns_limit_h_max 12
_diffrn_reflns_limit_h_min -12
_diffrn_reflns_limit_k_max 12
_diffrn_reflns_limit_k_min -12
_diffrn_reflns_limit_l_max 15
_diffrn_reflns_limit_l_min -17
_diffrn_reflns_number 16152
_diffrn_reflns_theta_full 72.50
_diffrn_reflns_theta_max 75.59
_diffrn_reflns_theta_min 5.22
_exptl_absorpt_coefficient_mu 1.930
_exptl_absorpt_correction_T_max 1.00000
_exptl_absorpt_correction_T_min 0.71724
_exptl_absorpt_correction_type multi-scan
_exptl_absorpt_process_details '(CrysAlis Pro; Oxford Diffraction, 2009)'
_exptl_crystal_colour colourless
_exptl_crystal_density_diffrn 1.183
_exptl_crystal_density_method 'not measured'
_exptl_crystal_description tablet
_exptl_crystal_F_000 438
_exptl_crystal_size_max 0.20
_exptl_crystal_size_mid 0.20
_exptl_crystal_size_min 0.15
_refine_diff_density_max 0.149
_refine_diff_density_min -0.138
_refine_ls_abs_structure_details 'Flack (1983), 1474 Freidel pairs'
_refine_ls_abs_structure_Flack 0.023(10)
_refine_ls_extinction_method none
_refine_ls_goodness_of_fit_ref 1.051
_refine_ls_hydrogen_treatment mixed
_refine_ls_matrix_type full
_refine_ls_number_parameters 171
_refine_ls_number_reflns 3073
_refine_ls_number_restraints 1
_refine_ls_restrained_S_all 1.051
_refine_ls_R_factor_all 0.0229
_refine_ls_R_factor_gt 0.0227
_refine_ls_shift/su_max 0.000
_refine_ls_shift/su_mean 0.000
_refine_ls_structure_factor_coef Fsqd
_refine_ls_weighting_details 'calc w=1/[\s^2^(Fo^2^)+(0.0342P)^2^+0.1663P] where P=(Fo^2^+2Fc^2^)/3'
_refine_ls_weighting_scheme calc
_refine_ls_wR_factor_gt 0.0602
_refine_ls_wR_factor_ref 0.0604
_reflns_number_gt 3051
_reflns_number_total 3073
_reflns_threshold_expression I>2\s(I)
_cod_data_source_file at2855.cif
_cod_data_source_block I
_cod_database_code 2222960
_cod_database_fobs_code 2222960

loop_
_symmetry_equiv_pos_as_xyz
'x, y, z'
'-y, x-y, z+1/3'
'-x+y, -x, z+2/3'

loop_
_atom_site_type_symbol
_atom_site_label
_atom_site_fract_x
_atom_site_fract_y
_atom_site_fract_z
_atom_site_U_iso_or_equiv
_atom_site_adp_type
_atom_site_calc_flag
_atom_site_refinement_flags
_atom_site_occupancy
_atom_site_disorder_assembly
_atom_site_disorder_group
S S 0.08692(4) -0.10432(4) 0.14682(2) 0.03648(9) Uani d . 1 . .
O O1 0.57182(11) 0.62115(10) 0.24352(6) 0.02868(19) Uani d . 1 . .
O O2 0.57776(11) 0.51506(10) 0.38885(6) 0.02855(19) Uani d . 1 . .
O O3 0.66256(11) 0.16891(11) 0.38136(6) 0.02857(19) Uani d . 1 . .
N N1 0.49938(13) 0.36907(12) 0.25188(8) 0.0259(2) Uani d . 1 . .
H H01 0.4999(17) 0.3757(17) 0.1913(12) 0.021(3) Uiso d . 1 . .
N N2 0.88980(14) 0.31145(15) 0.24685(9) 0.0340(3) Uani d . 1 . .
N N3 1.00277(17) 0.3112(2) 0.25596(10) 0.0492(4) Uani d . 1 . .
C C1 0.76526(17) 0.85794(16) 0.33133(11) 0.0350(3) Uani d . 1 . .
H H1A 0.7632 0.7991 0.3890 0.052 Uiso calc R 1 . .
H H1B 0.7907 0.9647 0.3499 0.052 Uiso calc R 1 . .
H H1C 0.8455 0.8640 0.2865 0.052 Uiso calc R 1 . .
C C2 0.60734(19) 0.86229(16) 0.19163(11) 0.0369(3) Uani d . 1 . .
H H2A 0.6887 0.8685 0.1477 0.055 Uiso calc R 1 . .
H H2B 0.6307 0.9690 0.2085 0.055 Uiso calc R 1 . .
H H2C 0.5042 0.8059 0.1600 0.055 Uiso calc R 1 . .
C C3 0.47294(18) 0.75163(17) 0.35029(12) 0.0364(3) Uani d . 1 . .
H H3A 0.3714 0.6914 0.3172 0.055 Uiso calc R 1 . .
H H3B 0.4883 0.8548 0.3693 0.055 Uiso calc R 1 . .
H H3C 0.4739 0.6940 0.4079 0.055 Uiso calc R 1 . .
C C4 0.60502(15) 0.77449(14) 0.28283(10) 0.0278(3) Uani d . 1 . .
C C5 0.55262(14) 0.50412(13) 0.30286(9) 0.0244(2) Uani d . 1 . .
C C6 0.48307(14) 0.22893(14) 0.29774(9) 0.0240(2) Uani d . 1 . .
H H6 0.4329 0.2173 0.3624 0.029 Uiso calc R 1 . .
C C7 0.64131(14) 0.23513(13) 0.31215(9) 0.0234(2) Uani d . 1 . .
C C8 0.75513(15) 0.31186(15) 0.23793(10) 0.0288(3) Uani d . 1 . .
H H8 0.7356 0.3609 0.1847 0.035 Uiso calc R 1 . .
C C9 0.37572(14) 0.08310(13) 0.23693(9) 0.0257(2) Uani d . 1 . .
H H9A 0.4220 0.0957 0.1718 0.031 Uiso calc R 1 . .
H H9B 0.3707 -0.0110 0.2670 0.031 Uiso calc R 1 . .
C C10 0.20871(15) 0.05652(15) 0.22743(10) 0.0300(3) Uani d . 1 . .
H H10A 0.2144 0.1544 0.2032 0.036 Uiso calc R 1 . .
H H10B 0.1588 0.0339 0.2920 0.036 Uiso calc R 1 . .
C C11 0.0623(2) -0.26955(18) 0.21754(14) 0.0502(4) Uani d . 1 . .
H H11A 0.1660 -0.2559 0.2331 0.075 Uiso calc R 1 . .
H H11B 0.0012 -0.3671 0.1806 0.075 Uiso calc R 1 . .
H H11C 0.0062 -0.2755 0.2774 0.075 Uiso calc R 1 . .

loop_
_atom_site_aniso_label
_atom_site_aniso_U_11
_atom_site_aniso_U_22
_atom_site_aniso_U_33
_atom_site_aniso_U_12
_atom_site_aniso_U_13
_atom_site_aniso_U_23
S 0.03136(16) 0.03576(17) 0.03360(17) 0.01025(14) -0.00604(13) -0.00369(14)
O1 0.0426(5) 0.0199(4) 0.0260(4) 0.0176(4) -0.0038(4) -0.0017(3)
O2 0.0390(5) 0.0245(4) 0.0246(5) 0.0177(4) -0.0050(3) -0.0027(3)
O3 0.0319(4) 0.0295(4) 0.0243(4) 0.0153(4) 0.0004(3) 0.0041(3)
N1 0.0384(6) 0.0196(5) 0.0208(5) 0.0154(4) -0.0023(4) -0.0016(4)
N2 0.0324(6) 0.0379(6) 0.0292(6) 0.0157(5) 0.0058(4) 0.0081(4)
N3 0.0392(7) 0.0717(10) 0.0426(8) 0.0320(7) 0.0095(6) 0.0198(7)
C1 0.0336(7) 0.0248(6) 0.0424(8) 0.0115(5) -0.0030(6) -0.0028(5)
C2 0.0521(8) 0.0249(6) 0.0381(8) 0.0224(6) -0.0028(6) 0.0013(5)
C3 0.0400(8) 0.0309(7) 0.0456(8) 0.0230(6) 0.0044(6) 0.0018(6)
C4 0.0334(6) 0.0184(5) 0.0335(7) 0.0145(5) -0.0017(5) -0.0019(5)
C5 0.0271(6) 0.0203(5) 0.0282(6) 0.0137(5) -0.0001(4) -0.0001(4)
C6 0.0293(6) 0.0198(5) 0.0239(6) 0.0131(5) 0.0010(4) 0.0005(4)
C7 0.0275(6) 0.0170(5) 0.0228(6) 0.0091(4) -0.0009(4) -0.0021(4)
C8 0.0289(6) 0.0277(6) 0.0289(6) 0.0135(5) 0.0024(5) 0.0051(5)
C9 0.0273(6) 0.0199(5) 0.0289(6) 0.0110(5) -0.0003(5) -0.0015(4)
C10 0.0274(6) 0.0261(6) 0.0356(7) 0.0126(5) -0.0017(5) -0.0014(5)
C11 0.0479(9) 0.0284(7) 0.0653(11) 0.0124(7) -0.0165(8) -0.0071(7)

loop_
_atom_type_symbol
_atom_type_description
_atom_type_scat_dispersion_real
_atom_type_scat_dispersion_imag
_atom_type_scat_source
C C 0.0181 0.0091 'International Tables Vol C Tables 4.2.6.8 and 6.1.1.4'
H H 0.0000 0.0000 'International Tables Vol C Tables 4.2.6.8 and 6.1.1.4'
N N 0.0311 0.0180 'International Tables Vol C Tables 4.2.6.8 and 6.1.1.4'
O O 0.0492 0.0322 'International Tables Vol C Tables 4.2.6.8 and 6.1.1.4'
S S 0.3331 0.5567 'International Tables Vol C Tables 4.2.6.8 and 6.1.1.4'

loop_
_geom_angle_atom_site_label_1
_geom_angle_atom_site_label_2
_geom_angle_atom_site_label_3
_geom_angle_site_symmetry_1
_geom_angle_site_symmetry_3
_geom_angle
_geom_angle_publ_flag
C11 S C10 . . 100.36(7) ?
C5 O1 C4 . . 120.53(10) ?
C5 N1 C6 . . 120.23(11) ?
N3 N2 C8 . . 178.84(15) ?
O1 C4 C1 . . 110.78(10) ?
O1 C4 C3 . . 109.87(10) ?
C1 C4 C3 . . 112.46(12) ?
O1 C4 C2 . . 101.65(10) ?
C1 C4 C2 . . 110.15(11) ?
C3 C4 C2 . . 111.43(11) ?
O2 C5 O1 . . 126.21(10) ?
O2 C5 N1 . . 124.23(11) ?
O1 C5 N1 . . 109.57(11) ?
N1 C6 C7 . . 112.93(10) ?
N1 C6 C9 . . 109.93(10) ?
C7 C6 C9 . . 108.48(9) ?
O3 C7 C8 . . 123.12(12) ?
O3 C7 C6 . . 120.91(11) ?
C8 C7 C6 . . 115.84(11) ?
N2 C8 C7 . . 116.62(12) ?
C10 C9 C6 . . 112.51(10) ?
C9 C10 S . . 112.65(9) ?
C5 N1 H01 . . 117.4(10) ?
C6 N1 H01 . . 120.3(10) ?
C4 C1 H1A . . 109.5 ?
C4 C1 H1B . . 109.5 ?
H1A C1 H1B . . 109.5 ?
C4 C1 H1C . . 109.5 ?
H1A C1 H1C . . 109.5 ?
H1B C1 H1C . . 109.5 ?
C4 C2 H2A . . 109.5 ?
C4 C2 H2B . . 109.5 ?
H2A C2 H2B . . 109.5 ?
C4 C2 H2C . . 109.5 ?
H2A C2 H2C . . 109.5 ?
H2B C2 H2C . . 109.5 ?
C4 C3 H3A . . 109.5 ?
C4 C3 H3B . . 109.5 ?
H3A C3 H3B . . 109.5 ?
C4 C3 H3C . . 109.5 ?
H3A C3 H3C . . 109.5 ?
H3B C3 H3C . . 109.5 ?
N1 C6 H6 . . 108.5 ?
C7 C6 H6 . . 108.5 ?
C9 C6 H6 . . 108.5 ?
N2 C8 H8 . . 121.7 ?
C7 C8 H8 . . 121.7 ?
C10 C9 H9A . . 109.1 ?
C6 C9 H9A . . 109.1 ?
C10 C9 H9B . . 109.1 ?
C6 C9 H9B . . 109.1 ?
H9A C9 H9B . . 107.8 ?
C9 C10 H10A . . 109.1 ?
S C10 H10A . . 109.1 ?
C9 C10 H10B . . 109.1 ?
S C10 H10B . . 109.1 ?
H10A C10 H10B . . 107.8 ?
S C11 H11A . . 109.5 ?
S C11 H11B . . 109.5 ?
H11A C11 H11B . . 109.5 ?
S C11 H11C . . 109.5 ?
H11A C11 H11C . . 109.5 ?
H11B C11 H11C . . 109.5 ?

loop_
_geom_bond_atom_site_label_1
_geom_bond_atom_site_label_2
_geom_bond_site_symmetry_2
_geom_bond_distance
_geom_bond_publ_flag
S C11 . 1.8015(17) ?
S C10 . 1.8089(13) ?
O1 C5 . 1.3450(14) ?
O1 C4 . 1.4727(14) ?
O2 C5 . 1.2107(16) ?
O3 C7 . 1.2323(15) ?
N1 C5 . 1.3528(15) ?
N1 C6 . 1.4468(15) ?
N2 N3 . 1.1145(18) ?
N2 C8 . 1.3264(18) ?
C1 C4 . 1.5163(19) ?
C2 C4 . 1.5223(19) ?
C3 C4 . 1.5189(19) ?
C6 C7 . 1.5330(17) ?
C6 C9 . 1.5340(16) ?
C7 C8 . 1.4237(17) ?
C9 C10 . 1.5276(17) ?
N1 H01 . 0.842(16) ?
C1 H1A . 0.9800 ?
C1 H1B . 0.9800 ?
C1 H1C . 0.9800 ?
C2 H2A . 0.9800 ?
C2 H2B . 0.9800 ?
C2 H2C . 0.9800 ?
C3 H3A . 0.9800 ?
C3 H3B . 0.9800 ?
C3 H3C . 0.9800 ?
C6 H6 . 1.0000 ?
C8 H8 . 0.9500 ?
C9 H9A . 0.9900 ?
C9 H9B . 0.9900 ?
C10 H10A . 0.9900 ?
C10 H10B . 0.9900 ?
C11 H11A . 0.9800 ?
C11 H11B . 0.9800 ?
C11 H11C . 0.9800 ?

loop_
_geom_hbond_atom_site_label_D
_geom_hbond_atom_site_label_H
_geom_hbond_atom_site_label_A
_geom_hbond_site_symmetry_A
_geom_hbond_distance_DH
_geom_hbond_distance_HA
_geom_hbond_distance_DA
_geom_hbond_angle_DHA
N1 H01 O3 3_664 0.842(16) 2.027(16) 2.8465(14) 164.1(14)
C8 H8 O2 3_664 0.95 2.51 2.9686(16) 110.0
C11 H11B O2 3_554 0.98 2.52 3.457(2) 159.6
C3 H3B O3 1_565 0.98 2.67 3.5693(17) 152.0
C1 H1C S 1_665 0.98 2.95 3.9281(16) 177.2

loop_
_geom_torsion_atom_site_label_1
_geom_torsion_atom_site_label_2
_geom_torsion_atom_site_label_3
_geom_torsion_atom_site_label_4
_geom_torsion_site_symmetry_1
_geom_torsion_site_symmetry_2
_geom_torsion_site_symmetry_3
_geom_torsion_site_symmetry_4
_geom_torsion
_geom_torsion_publ_flag
C5 O1 C4 C1 . . . . 66.13(15) ?
C5 O1 C4 C3 . . . . -58.74(14) ?
C5 O1 C4 C2 . . . . -176.85(11) ?
C4 O1 C5 O2 . . . . -9.28(19) ?
C4 O1 C5 N1 . . . . 170.45(10) ?
C6 N1 C5 O2 . . . . -5.96(19) ?
C6 N1 C5 O1 . . . . 174.30(10) ?
C5 N1 C6 C7 . . . . -76.13(14) ?
C5 N1 C6 C9 . . . . 162.57(10) ?
N1 C6 C7 O3 . . . . 148.43(11) ?
C9 C6 C7 O3 . . . . -89.46(13) ?
N1 C6 C7 C8 . . . . -35.64(15) ?
C9 C6 C7 C8 . . . . 86.47(12) ?
O3 C7 C8 N2 . . . . -0.93(19) ?
C6 C7 C8 N2 . . . . -176.76(11) ?
N1 C6 C9 C10 . . . . -62.16(13) ?
C7 C6 C9 C10 . . . . 173.92(10) ?
C6 C9 C10 S . . . . 174.67(9) ?
C11 S C10 C9 . . . . 69.91(11) ?
